data_4326339
loop_
_publ_author_name
'Sabuj Kundu'
'William W. Brennessel'
'William D. Jones'

_publ_contact_author_address 'Department of Chemistry, University of Rochester, Rochester, New York 14627'
_publ_contact_author_email jones@chem.rochester.edu
_publ_contact_author_name 'William D. Jones'
_publ_section_title
;
 Synthesis and Reactivity of New Ni, Pd, and Pt
 2,6-Bis(di-tert-butylphosphinito)pyridine Pincer Complexes
;
_journal_name_full 'Inorganic Chemistry'
_journal_page_first 9443
_journal_page_last 9453
_journal_paper_doi 10.1021/ic201102v
_journal_volume 50
_journal_year 2011
_chemical_formula_moiety 'C51 H93 N7 Ni2 O2 P2'
_chemical_formula_sum 'C51 H93 N7 Ni2 O2 P2'
_chemical_formula_weight 1015.68
_chemical_name_common jonsk06
_chemical_name_systematic
; 
 (tBuNC)3NiPONOPNi(CNtBu)3 
;
_space_group_IT_number 13
_symmetry_cell_setting monoclinic
_symmetry_space_group_name_Hall '-P 2yc'
_symmetry_space_group_name_H-M 'P 1 2/c 1'
_atom_sites_solution_hydrogens geom
_atom_sites_solution_primary direct
_atom_sites_solution_secondary difmap
_audit_creation_method SHELXL-97
_cell_angle_alpha 90.00
_cell_angle_beta 100.013(2)
_cell_angle_gamma 90.00
_cell_formula_units_Z 2
_cell_length_a 12.2481(10)
_cell_length_b 11.9490(10)
_cell_length_c 20.7932(17)
_cell_measurement_reflns_used 4018
_cell_measurement_temperature 100.0(1)
_cell_measurement_theta_max 29.59
_cell_measurement_theta_min 2.40
_cell_volume 2996.8(4)
_computing_cell_refinement 'SAINT (Bruker, 2009)'
_computing_data_collection 'APEX2 (Bruker, 2009)'
_computing_data_reduction 'SAINT (Bruker, 2009)'
_computing_molecular_graphics 'SHELXTL (Sheldrick, 2008)'
_computing_publication_material 'SHELXTL (Sheldrick, 2008)'
_computing_structure_refinement 'SHELXL-97 (Sheldrick, 2008)'
_computing_structure_solution 'SIR97 (Altomare et al., 1999)'
_diffrn_ambient_temperature 100.0(1)
_diffrn_measured_fraction_theta_full 1.000
_diffrn_measured_fraction_theta_max 1.000
_diffrn_measurement_device_type 'Bruker SMART APEX II CCD Platform'
_diffrn_measurement_method 'area detector, \w scans per \f'
_diffrn_radiation_monochromator graphite
_diffrn_radiation_source 'fine-focus sealed tube'
_diffrn_radiation_type MoK\a
_diffrn_radiation_wavelength 0.71073
_diffrn_reflns_av_R_equivalents 0.1083
_diffrn_reflns_av_sigmaI/netI 0.0858
_diffrn_reflns_limit_h_max 18
_diffrn_reflns_limit_h_min -18
_diffrn_reflns_limit_k_max 18
_diffrn_reflns_limit_k_min -18
_diffrn_reflns_limit_l_max 31
_diffrn_reflns_limit_l_min -31
_diffrn_reflns_number 57644
_diffrn_reflns_theta_full 33.14
_diffrn_reflns_theta_max 33.14
_diffrn_reflns_theta_min 1.97
_diffrn_standards_number 0
_exptl_absorpt_coefficient_mu 0.721
_exptl_absorpt_correction_T_max 0.9314
_exptl_absorpt_correction_T_min 0.8236
_exptl_absorpt_correction_type multi-scan
_exptl_absorpt_process_details 'SADABS (Sheldrick, 2008)'
_exptl_crystal_colour 'pale yellow'
_exptl_crystal_density_diffrn 1.126
_exptl_crystal_description block
_exptl_crystal_F_000 1100
_exptl_crystal_size_max 0.28
_exptl_crystal_size_mid 0.24
_exptl_crystal_size_min 0.10
_refine_diff_density_max 0.753
_refine_diff_density_min -0.513
_refine_diff_density_rms 0.090
_refine_ls_extinction_method none
_refine_ls_goodness_of_fit_ref 1.015
_refine_ls_hydrogen_treatment constr
_refine_ls_matrix_type full
_refine_ls_number_parameters 305
_refine_ls_number_reflns 11429
_refine_ls_number_restraints 0
_refine_ls_restrained_S_all 1.015
_refine_ls_R_factor_all 0.1113
_refine_ls_R_factor_gt 0.0542
_refine_ls_shift/su_max 0.002
_refine_ls_shift/su_mean 0.000
_refine_ls_structure_factor_coef Fsqd
_refine_ls_weighting_details 'calc w=1/[\s^2^(Fo^2^)+(0.0550P)^2^+0.3955P] where P=(Fo^2^+2Fc^2^)/3'
_refine_ls_weighting_scheme calc
_refine_ls_wR_factor_gt 0.1135
_refine_ls_wR_factor_ref 0.1369
_reflns_number_gt 6801
_reflns_number_total 11429
_reflns_threshold_expression >2sigma(I)
_cod_data_source_file ic201102v_si_002_08.cif
_cod_data_source_block jonsk06_Ni2PONOPL6
_cod_database_code 4326339

loop_
_symmetry_equiv_pos_as_xyz
'x, y, z'
'-x, y, -z+1/2'
'-x, -y, -z'
'x, -y, z-1/2'

loop_
_atom_site_label
_atom_site_type_symbol
_atom_site_fract_x
_atom_site_fract_y
_atom_site_fract_z
_atom_site_U_iso_or_equiv
_atom_site_adp_type
_atom_site_occupancy
_atom_site_symmetry_multiplicity
_atom_site_calc_flag
_atom_site_refinement_flags
Ni1 Ni 0.27761(2) 0.21492(2) 0.554680(13) 0.01924(7) Uani 1 1 d .
C1 C 0.42630(19) 0.17748(19) 0.56559(11) 0.0253(4) Uani 1 1 d .
N1 N 0.51905(16) 0.15550(17) 0.56920(10) 0.0304(4) Uani 1 1 d .
C2 C 0.63479(18) 0.1281(2) 0.57375(13) 0.0306(5) Uani 1 1 d .
C3 C 0.6606(2) 0.1240(2) 0.50487(15) 0.0441(7) Uani 1 1 d .
H3A H 0.6427 0.1963 0.4834 0.066 Uiso 1 1 calc R
H3B H 0.6163 0.0651 0.4800 0.066 Uiso 1 1 calc R
H3C H 0.7396 0.1079 0.5068 0.066 Uiso 1 1 calc R
C4 C 0.7028(2) 0.2180(3) 0.61393(15) 0.0463(7) Uani 1 1 d .
H4A H 0.6878 0.2907 0.5924 0.069 Uiso 1 1 calc R
H4B H 0.7819 0.2004 0.6178 0.069 Uiso 1 1 calc R
H4C H 0.6828 0.2210 0.6575 0.069 Uiso 1 1 calc R
C5 C 0.6528(2) 0.0137(2) 0.60602(17) 0.0519(8) Uani 1 1 d .
H5A H 0.6075 -0.0421 0.5789 0.078 Uiso 1 1 calc R
H5B H 0.6314 0.0164 0.6492 0.078 Uiso 1 1 calc R
H5C H 0.7313 -0.0069 0.6106 0.078 Uiso 1 1 calc R
C6 C 0.24855(19) 0.26506(18) 0.47025(11) 0.0247(4) Uani 1 1 d .
N2 N 0.23957(17) 0.29655(17) 0.41648(9) 0.0314(4) Uani 1 1 d .
C7 C 0.2546(2) 0.33906(19) 0.35335(11) 0.0274(5) Uani 1 1 d .
C8 C 0.1538(2) 0.3049(2) 0.30408(12) 0.0391(6) Uani 1 1 d .
H8A H 0.0870 0.3369 0.3167 0.059 Uiso 1 1 calc R
H8B H 0.1478 0.2231 0.3029 0.059 Uiso 1 1 calc R
H8C H 0.1615 0.3326 0.2607 0.059 Uiso 1 1 calc R
C9 C 0.2653(2) 0.4662(2) 0.35773(12) 0.0336(5) Uani 1 1 d .
H9A H 0.3274 0.4861 0.3923 0.050 Uiso 1 1 calc R
H9B H 0.1966 0.4982 0.3679 0.050 Uiso 1 1 calc R
H9C H 0.2788 0.4959 0.3159 0.050 Uiso 1 1 calc R
C10 C 0.3601(3) 0.2883(3) 0.33703(16) 0.0493(7) Uani 1 1 d .
H10A H 0.4222 0.3045 0.3723 0.074 Uiso 1 1 calc R
H10B H 0.3753 0.3206 0.2961 0.074 Uiso 1 1 calc R
H10C H 0.3511 0.2071 0.3321 0.074 Uiso 1 1 calc R
C11 C 0.19553(18) 0.09468(18) 0.57297(10) 0.0229(4) Uani 1 1 d .
N3 N 0.14403(16) 0.01749(16) 0.58542(10) 0.0287(4) Uani 1 1 d .
C12 C 0.0796(2) -0.0665(2) 0.61192(13) 0.0340(5) Uani 1 1 d .
C13 C 0.0783(3) -0.1736(3) 0.5734(2) 0.0632(10) Uani 1 1 d .
H13A H 0.1535 -0.2044 0.5789 0.095 Uiso 1 1 calc R
H13B H 0.0514 -0.1582 0.5271 0.095 Uiso 1 1 calc R
H13C H 0.0290 -0.2278 0.5892 0.095 Uiso 1 1 calc R
C14 C 0.1240(3) -0.0793(4) 0.68251(18) 0.0814(13) Uani 1 1 d .
H14A H 0.2010 -0.1054 0.6883 0.122 Uiso 1 1 calc R
H14B H 0.0792 -0.1340 0.7015 0.122 Uiso 1 1 calc R
H14C H 0.1213 -0.0070 0.7044 0.122 Uiso 1 1 calc R
C15 C -0.0406(2) -0.0226(3) 0.60269(17) 0.0535(8) Uani 1 1 d .
H15A H -0.0423 0.0480 0.6265 0.080 Uiso 1 1 calc R
H15B H -0.0876 -0.0779 0.6195 0.080 Uiso 1 1 calc R
H15C H -0.0682 -0.0100 0.5561 0.080 Uiso 1 1 calc R
P1 P 0.25541(4) 0.35307(5) 0.61839(3) 0.01893(11) Uani 1 1 d .
C16 C 0.30197(19) 0.49409(19) 0.59291(11) 0.0262(5) Uani 1 1 d .
C17 C 0.3245(2) 0.5826(2) 0.64694(13) 0.0363(6) Uani 1 1 d .
H17A H 0.3560 0.6496 0.6301 0.054 Uiso 1 1 calc R
H17B H 0.3769 0.5527 0.6839 0.054 Uiso 1 1 calc R
H17C H 0.2548 0.6021 0.6614 0.054 Uiso 1 1 calc R
C18 C 0.2186(2) 0.5399(2) 0.53499(12) 0.0339(5) Uani 1 1 d .
H18A H 0.2514 0.6039 0.5158 0.051 Uiso 1 1 calc R
H18B H 0.1510 0.5638 0.5503 0.051 Uiso 1 1 calc R
H18C H 0.2004 0.4812 0.5020 0.051 Uiso 1 1 calc R
C19 C 0.4129(2) 0.4720(2) 0.57025(13) 0.0343(6) Uani 1 1 d .
H19A H 0.4420 0.5424 0.5559 0.051 Uiso 1 1 calc R
H19B H 0.4014 0.4187 0.5339 0.051 Uiso 1 1 calc R
H19C H 0.4660 0.4407 0.6065 0.051 Uiso 1 1 calc R
C20 C 0.11283(17) 0.3662(2) 0.63976(11) 0.0256(5) Uani 1 1 d .
C21 C 0.1003(2) 0.2676(2) 0.68478(12) 0.0347(6) Uani 1 1 d .
H21A H 0.0239 0.2647 0.6929 0.052 Uiso 1 1 calc R
H21B H 0.1513 0.2771 0.7263 0.052 Uiso 1 1 calc R
H21C H 0.1177 0.1978 0.6640 0.052 Uiso 1 1 calc R
C22 C 0.0885(2) 0.4738(2) 0.67493(13) 0.0349(6) Uani 1 1 d .
H22A H 0.0177 0.4661 0.6903 0.052 Uiso 1 1 calc R
H22B H 0.0845 0.5371 0.6447 0.052 Uiso 1 1 calc R
H22C H 0.1479 0.4869 0.7123 0.052 Uiso 1 1 calc R
C23 C 0.02665(18) 0.3528(2) 0.57726(12) 0.0358(6) Uani 1 1 d .
H23A H -0.0477 0.3489 0.5885 0.054 Uiso 1 1 calc R
H23B H 0.0417 0.2840 0.5548 0.054 Uiso 1 1 calc R
H23C H 0.0308 0.4171 0.5485 0.054 Uiso 1 1 calc R
O1 O 0.32310(12) 0.35834(14) 0.69615(7) 0.0271(3) Uani 1 1 d .
C24 C 0.41212(17) 0.29323(19) 0.72149(10) 0.0221(4) Uani 1 1 d .
C25 C 0.40703(19) 0.1779(2) 0.72022(11) 0.0271(5) Uani 1 1 d .
H25A H 0.3423 0.1396 0.6997 0.033 Uiso 1 1 calc R
C26 C 0.5000 0.1206(3) 0.7500 0.0294(7) Uani 1 2 d S
H26A H 0.5000 0.0411 0.7500 0.035 Uiso 1 2 calc SR
N4 N 0.5000 0.3508(2) 0.7500 0.0224(5) Uani 1 2 d S

loop_
_atom_site_aniso_label
_atom_site_aniso_U_11
_atom_site_aniso_U_22
_atom_site_aniso_U_33
_atom_site_aniso_U_23
_atom_site_aniso_U_13
_atom_site_aniso_U_12
Ni1 0.02070(13) 0.02113(13) 0.01689(13) -0.00095(11) 0.00604(9) -0.00022(11)
C1 0.0306(11) 0.0227(10) 0.0246(11) 0.0001(9) 0.0106(9) 0.0008(9)
N1 0.0246(9) 0.0310(11) 0.0382(12) 0.0024(9) 0.0123(8) 0.0048(8)
C2 0.0211(10) 0.0285(12) 0.0452(15) 0.0005(11) 0.0143(10) 0.0025(9)
C3 0.0459(15) 0.0389(15) 0.0556(18) -0.0059(13) 0.0310(14) 0.0009(12)
C4 0.0387(15) 0.0519(18) 0.0494(17) -0.0071(14) 0.0106(13) -0.0099(14)
C5 0.0412(16) 0.0377(15) 0.081(2) 0.0150(15) 0.0216(16) 0.0129(13)
C6 0.0286(11) 0.0233(11) 0.0225(10) -0.0039(8) 0.0056(9) -0.0013(9)
N2 0.0431(12) 0.0308(11) 0.0204(9) 0.0007(8) 0.0062(9) -0.0007(9)
C7 0.0385(13) 0.0257(11) 0.0191(10) 0.0039(9) 0.0079(9) 0.0001(10)
C8 0.0619(18) 0.0311(13) 0.0210(11) 0.0003(10) -0.0018(12) -0.0119(12)
C9 0.0403(14) 0.0282(12) 0.0299(13) -0.0002(10) -0.0005(11) -0.0033(11)
C10 0.0609(19) 0.0421(16) 0.0527(18) 0.0099(14) 0.0316(15) 0.0092(14)
C11 0.0252(10) 0.0247(11) 0.0196(10) -0.0015(8) 0.0062(8) 0.0031(9)
N3 0.0320(10) 0.0264(10) 0.0298(10) 0.0008(8) 0.0112(8) -0.0018(8)
C12 0.0380(13) 0.0266(12) 0.0408(14) 0.0057(10) 0.0166(11) -0.0034(10)
C13 0.073(2) 0.0314(15) 0.096(3) -0.0079(17) 0.047(2) -0.0166(16)
C14 0.081(3) 0.098(3) 0.058(2) 0.045(2) -0.007(2) -0.025(2)
C15 0.0376(15) 0.0500(18) 0.075(2) 0.0098(16) 0.0157(15) -0.0018(14)
P1 0.0161(2) 0.0245(3) 0.0161(2) -0.0030(2) 0.00245(18) 0.0016(2)
C16 0.0315(11) 0.0222(10) 0.0262(11) -0.0052(9) 0.0083(9) -0.0014(9)
C17 0.0410(14) 0.0292(12) 0.0401(14) -0.0123(11) 0.0110(12) -0.0055(11)
C18 0.0448(14) 0.0254(12) 0.0321(13) 0.0021(10) 0.0083(11) 0.0070(11)
C19 0.0322(12) 0.0306(12) 0.0438(15) -0.0051(11) 0.0168(11) -0.0091(10)
C20 0.0176(9) 0.0355(12) 0.0241(11) -0.0058(9) 0.0051(8) 0.0032(9)
C21 0.0322(12) 0.0440(15) 0.0324(13) -0.0059(11) 0.0178(10) -0.0030(11)
C22 0.0270(11) 0.0436(15) 0.0355(14) -0.0093(11) 0.0092(10) 0.0077(11)
C23 0.0186(10) 0.0552(17) 0.0324(13) -0.0117(12) 0.0015(9) 0.0041(11)
O1 0.0240(7) 0.0359(9) 0.0189(7) -0.0086(7) -0.0032(6) 0.0065(7)
C24 0.0200(9) 0.0305(11) 0.0151(9) -0.0004(8) 0.0010(7) 0.0030(9)
C25 0.0278(11) 0.0318(11) 0.0205(10) -0.0015(9) 0.0004(9) -0.0046(9)
C26 0.0386(18) 0.0272(16) 0.0213(15) 0.000 0.0020(13) 0.000
N4 0.0210(12) 0.0291(13) 0.0166(12) 0.000 0.0017(9) 0.000

loop_
_atom_type_symbol
_atom_type_description
_atom_type_scat_dispersion_real
_atom_type_scat_dispersion_imag
_atom_type_scat_source
C C 0.0033 0.0016 'International Tables Vol C Tables 4.2.6.8 and 6.1.1.4'
H H 0.0000 0.0000 'International Tables Vol C Tables 4.2.6.8 and 6.1.1.4'
N N 0.0061 0.0033 'International Tables Vol C Tables 4.2.6.8 and 6.1.1.4'
O O 0.0106 0.0060 'International Tables Vol C Tables 4.2.6.8 and 6.1.1.4'
P P 0.1023 0.0942 'International Tables Vol C Tables 4.2.6.8 and 6.1.1.4'
Ni Ni 0.3393 1.1124 'International Tables Vol C Tables 4.2.6.8 and 6.1.1.4'

loop_
_geom_angle_atom_site_label_1
_geom_angle_atom_site_label_2
_geom_angle_atom_site_label_3
_geom_angle
_geom_angle_site_symmetry_1
_geom_angle_site_symmetry_3
C6 Ni1 C11 115.71(10) . .
C6 Ni1 C1 102.70(10) . .
C11 Ni1 C1 110.43(10) . .
C6 Ni1 P1 108.27(7) . .
C11 Ni1 P1 109.85(7) . .
C1 Ni1 P1 109.59(7) . .
N1 C1 Ni1 176.6(2) . .
C1 N1 C2 180.0(3) . .
N1 C2 C4 108.4(2) . .
N1 C2 C3 108.0(2) . .
C4 C2 C3 110.9(2) . .
N1 C2 C5 107.4(2) . .
C4 C2 C5 111.7(2) . .
C3 C2 C5 110.4(2) . .
C2 C3 H3A 109.5 . .
C2 C3 H3B 109.5 . .
H3A C3 H3B 109.5 . .
C2 C3 H3C 109.5 . .
H3A C3 H3C 109.5 . .
H3B C3 H3C 109.5 . .
C2 C4 H4A 109.5 . .
C2 C4 H4B 109.5 . .
H4A C4 H4B 109.5 . .
C2 C4 H4C 109.5 . .
H4A C4 H4C 109.5 . .
H4B C4 H4C 109.5 . .
C2 C5 H5A 109.5 . .
C2 C5 H5B 109.5 . .
H5A C5 H5B 109.5 . .
C2 C5 H5C 109.5 . .
H5A C5 H5C 109.5 . .
H5B C5 H5C 109.5 . .
N2 C6 Ni1 174.3(2) . .
C6 N2 C7 167.4(2) . .
N2 C7 C8 107.5(2) . .
N2 C7 C10 108.0(2) . .
C8 C7 C10 111.5(2) . .
N2 C7 C9 108.54(19) . .
C8 C7 C9 111.1(2) . .
C10 C7 C9 110.1(2) . .
C7 C8 H8A 109.5 . .
C7 C8 H8B 109.5 . .
H8A C8 H8B 109.5 . .
C7 C8 H8C 109.5 . .
H8A C8 H8C 109.5 . .
H8B C8 H8C 109.5 . .
C7 C9 H9A 109.5 . .
C7 C9 H9B 109.5 . .
H9A C9 H9B 109.5 . .
C7 C9 H9C 109.5 . .
H9A C9 H9C 109.5 . .
H9B C9 H9C 109.5 . .
C7 C10 H10A 109.5 . .
C7 C10 H10B 109.5 . .
H10A C10 H10B 109.5 . .
C7 C10 H10C 109.5 . .
H10A C10 H10C 109.5 . .
H10B C10 H10C 109.5 . .
N3 C11 Ni1 179.1(2) . .
C11 N3 C12 169.3(2) . .
N3 C12 C14 108.6(2) . .
N3 C12 C13 110.1(2) . .
C14 C12 C13 114.0(3) . .
N3 C12 C15 106.8(2) . .
C14 C12 C15 109.6(3) . .
C13 C12 C15 107.5(3) . .
C12 C13 H13A 109.5 . .
C12 C13 H13B 109.5 . .
H13A C13 H13B 109.5 . .
C12 C13 H13C 109.5 . .
H13A C13 H13C 109.5 . .
H13B C13 H13C 109.5 . .
C12 C14 H14A 109.5 . .
C12 C14 H14B 109.5 . .
H14A C14 H14B 109.5 . .
C12 C14 H14C 109.5 . .
H14A C14 H14C 109.5 . .
H14B C14 H14C 109.5 . .
C12 C15 H15A 109.5 . .
C12 C15 H15B 109.5 . .
H15A C15 H15B 109.5 . .
C12 C15 H15C 109.5 . .
H15A C15 H15C 109.5 . .
H15B C15 H15C 109.5 . .
O1 P1 C20 95.30(9) . .
O1 P1 C16 96.54(10) . .
C20 P1 C16 109.28(11) . .
O1 P1 Ni1 121.52(6) . .
C20 P1 Ni1 115.41(8) . .
C16 P1 Ni1 115.71(7) . .
C17 C16 C19 106.72(19) . .
C17 C16 C18 109.8(2) . .
C19 C16 C18 108.8(2) . .
C17 C16 P1 115.82(17) . .
C19 C16 P1 105.03(15) . .
C18 C16 P1 110.26(16) . .
C16 C17 H17A 109.5 . .
C16 C17 H17B 109.5 . .
H17A C17 H17B 109.5 . .
C16 C17 H17C 109.5 . .
H17A C17 H17C 109.5 . .
H17B C17 H17C 109.5 . .
C16 C18 H18A 109.5 . .
C16 C18 H18B 109.5 . .
H18A C18 H18B 109.5 . .
C16 C18 H18C 109.5 . .
H18A C18 H18C 109.5 . .
H18B C18 H18C 109.5 . .
C16 C19 H19A 109.5 . .
C16 C19 H19B 109.5 . .
H19A C19 H19B 109.5 . .
C16 C19 H19C 109.5 . .
H19A C19 H19C 109.5 . .
H19B C19 H19C 109.5 . .
C21 C20 C23 108.1(2) . .
C21 C20 C22 107.79(19) . .
C23 C20 C22 109.25(19) . .
C21 C20 P1 106.01(15) . .
C23 C20 P1 108.75(15) . .
C22 C20 P1 116.60(16) . .
C20 C21 H21A 109.5 . .
C20 C21 H21B 109.5 . .
H21A C21 H21B 109.5 . .
C20 C21 H21C 109.5 . .
H21A C21 H21C 109.5 . .
H21B C21 H21C 109.5 . .
C20 C22 H22A 109.5 . .
C20 C22 H22B 109.5 . .
H22A C22 H22B 109.5 . .
C20 C22 H22C 109.5 . .
H22A C22 H22C 109.5 . .
H22B C22 H22C 109.5 . .
C20 C23 H23A 109.5 . .
C20 C23 H23B 109.5 . .
H23A C23 H23B 109.5 . .
C20 C23 H23C 109.5 . .
H23A C23 H23C 109.5 . .
H23B C23 H23C 109.5 . .
C24 O1 P1 125.07(13) . .
N4 C24 O1 114.0(2) . .
N4 C24 C25 123.9(2) . .
O1 C24 C25 122.02(19) . .
C24 C25 C26 117.1(2) . .
C24 C25 H25A 121.4 . .
C26 C25 H25A 121.4 . .
C25 C26 C25 120.5(3) . 2_656
C25 C26 H26A 119.8 . .
C25 C26 H26A 119.8 2_656 .
C24 N4 C24 117.5(3) 2_656 .

loop_
_geom_bond_atom_site_label_1
_geom_bond_atom_site_label_2
_geom_bond_distance
_geom_bond_site_symmetry_2
Ni1 C6 1.830(2) .
Ni1 C11 1.831(2) .
Ni1 C1 1.851(2) .
Ni1 P1 2.1631(6) .
C1 N1 1.156(3) .
N1 C2 1.442(3) .
C2 C4 1.518(4) .
C2 C3 1.520(4) .
C2 C5 1.522(4) .
C3 H3A 0.9800 .
C3 H3B 0.9800 .
C3 H3C 0.9800 .
C4 H4A 0.9800 .
C4 H4B 0.9800 .
C4 H4C 0.9800 .
C5 H5A 0.9800 .
C5 H5B 0.9800 .
C5 H5C 0.9800 .
C6 N2 1.167(3) .
N2 C7 1.449(3) .
C7 C8 1.517(3) .
C7 C10 1.519(4) .
C7 C9 1.526(3) .
C8 H8A 0.9800 .
C8 H8B 0.9800 .
C8 H8C 0.9800 .
C9 H9A 0.9800 .
C9 H9B 0.9800 .
C9 H9C 0.9800 .
C10 H10A 0.9800 .
C10 H10B 0.9800 .
C10 H10C 0.9800 .
C11 N3 1.172(3) .
N3 C12 1.444(3) .
C12 C14 1.482(4) .
C12 C13 1.508(4) .
C12 C15 1.544(4) .
C13 H13A 0.9800 .
C13 H13B 0.9800 .
C13 H13C 0.9800 .
C14 H14A 0.9800 .
C14 H14B 0.9800 .
C14 H14C 0.9800 .
C15 H15A 0.9800 .
C15 H15B 0.9800 .
C15 H15C 0.9800 .
P1 O1 1.6850(15) .
P1 C20 1.882(2) .
P1 C16 1.884(2) .
C16 C17 1.532(3) .
C16 C19 1.536(3) .
C16 C18 1.538(3) .
C17 H17A 0.9800 .
C17 H17B 0.9800 .
C17 H17C 0.9800 .
C18 H18A 0.9800 .
C18 H18B 0.9800 .
C18 H18C 0.9800 .
C19 H19A 0.9800 .
C19 H19B 0.9800 .
C19 H19C 0.9800 .
C20 C21 1.529(3) .
C20 C23 1.534(3) .
C20 C22 1.533(3) .
C21 H21A 0.9800 .
C21 H21B 0.9800 .
C21 H21C 0.9800 .
C22 H22A 0.9800 .
C22 H22B 0.9800 .
C22 H22C 0.9800 .
C23 H23A 0.9800 .
C23 H23B 0.9800 .
C23 H23C 0.9800 .
O1 C24 1.368(2) .
C24 N4 1.327(2) .
C24 C25 1.380(3) .
C25 C26 1.380(3) .
C25 H25A 0.9500 .
C26 C25 1.380(3) 2_656
C26 H26A 0.9500 .
N4 C24 1.327(2) 2_656

loop_
_geom_torsion_atom_site_label_1
_geom_torsion_atom_site_label_2
_geom_torsion_atom_site_label_3
_geom_torsion_atom_site_label_4
_geom_torsion
_geom_torsion_site_symmetry_4
C6 Ni1 C1 N1 -3(4) .
C11 Ni1 C1 N1 121(4) .
P1 Ni1 C1 N1 -117(4) .
Ni1 C1 N1 C2 120(100) .
C1 N1 C2 C4 -13(100) .
C1 N1 C2 C3 -133(100) .
C1 N1 C2 C5 108(100) .
C11 Ni1 C6 N2 -129(2) .
C1 Ni1 C6 N2 -9(2) .
P1 Ni1 C6 N2 107(2) .
Ni1 C6 N2 C7 -14(3) .
C6 N2 C7 C8 160.7(10) .
C6 N2 C7 C10 40.3(11) .
C6 N2 C7 C9 -79.1(11) .
C6 Ni1 C11 N3 162(14) .
C1 Ni1 C11 N3 46(14) .
P1 Ni1 C11 N3 -75(14) .
Ni1 C11 N3 C12 58(14) .
C11 N3 C12 C14 -41.3(13) .
C11 N3 C12 C13 -166.7(12) .
C11 N3 C12 C15 76.9(13) .
C6 Ni1 P1 O1 -153.65(10) .
C11 Ni1 P1 O1 79.13(10) .
C1 Ni1 P1 O1 -42.36(10) .
C6 Ni1 P1 C20 92.06(11) .
C11 Ni1 P1 C20 -35.15(11) .
C1 Ni1 P1 C20 -156.64(11) .
C6 Ni1 P1 C16 -37.32(11) .
C11 Ni1 P1 C16 -164.53(11) .
C1 Ni1 P1 C16 73.98(11) .
O1 P1 C16 C17 -29.99(19) .
C20 P1 C16 C17 68.0(2) .
Ni1 P1 C16 C17 -159.73(15) .
O1 P1 C16 C19 87.46(16) .
C20 P1 C16 C19 -174.58(15) .
Ni1 P1 C16 C19 -42.28(17) .
O1 P1 C16 C18 -155.43(15) .
C20 P1 C16 C18 -57.47(18) .
Ni1 P1 C16 C18 74.82(16) .
O1 P1 C20 C21 -58.57(16) .
C16 P1 C20 C21 -157.40(15) .
Ni1 P1 C20 C21 70.14(16) .
O1 P1 C20 C23 -174.60(17) .
C16 P1 C20 C23 86.56(19) .
Ni1 P1 C20 C23 -45.90(19) .
O1 P1 C20 C22 61.38(19) .
C16 P1 C20 C22 -37.5(2) .
Ni1 P1 C20 C22 -169.91(15) .
C20 P1 O1 C24 138.85(18) .
C16 P1 O1 C24 -111.00(18) .
Ni1 P1 O1 C24 14.6(2) .
P1 O1 C24 N4 126.00(15) .
P1 O1 C24 C25 -57.4(3) .
N4 C24 C25 C26 -0.7(3) .
O1 C24 C25 C26 -176.91(16) .
C24 C25 C26 C25 0.32(14) 2_656
O1 C24 N4 C24 176.9(2) 2_656
C25 C24 N4 C24 0.37(16) 2_656
